data_4124034
loop_
_publ_author_name
'Foster, M.D.'
'Friedrichs, O.D.'
'Bell, R.G.'
'Paz, F.A.A.'
'Klinowski, J.'

_publ_section_title
;
 Chemical evaluation of hypothetical uninodal zeolites
;
_journal_name_full 'Journal of the American Chemical Society'
_journal_page_first 9769
_journal_page_last 9775
_journal_paper_doi 10.1021/ja037334j
_journal_volume 126
_journal_year 2004
_chemical_formula_sum 'O2 Si'
_chemical_name_systematic 'Si O2'
_space_group_IT_number 224
_symmetry_space_group_name_Hall 'P 4n 2 3 -1n'
_symmetry_space_group_name_H-M 'P n -3 m :1'
_cell_angle_alpha 90
_cell_angle_beta 90
_cell_angle_gamma 90
_cell_formula_units_Z 48
_cell_length_a 12.17921
_cell_length_b 12.17921
_cell_length_c 12.17921
_cell_volume 1806.581
_citation_journal_id_ASTM JACSAT
_cod_data_source_file Foster_JACSAT_2004_491.cif
_cod_data_source_block O2Si1
_cod_original_sg_symbol_Hall '-P 4bc 2bc 3 (x+1/4,y+1/4,z+1/4)'
_cod_original_formula_sum 'O2 Si1'
_cod_struct_determination_method theoretical
_cod_database_code 4124034

loop_
_symmetry_equiv_pos_as_xyz
x,y,z
-y+1/2,x+1/2,z+1/2
-x,-y,z
y+1/2,-x+1/2,z+1/2
x,-y,-z
y+1/2,x+1/2,-z+1/2
-x,y,-z
-y+1/2,-x+1/2,-z+1/2
z,x,y
-x+1/2,z+1/2,y+1/2
-z,-x,y
x+1/2,-z+1/2,y+1/2
z,-x,-y
x+1/2,z+1/2,-y+1/2
-z,x,-y
-x+1/2,-z+1/2,-y+1/2
y,z,x
y,-z,-x
z+1/2,y+1/2,-x+1/2
-y,z,-x
-z+1/2,-y+1/2,-x+1/2
-y,-z,x
z+1/2,-y+1/2,x+1/2
-z+1/2,y+1/2,x+1/2
-x+1/2,-y+1/2,-z+1/2
y,-x,-z
x+1/2,y+1/2,-z+1/2
-y,x,-z
-x+1/2,y+1/2,z+1/2
-y,-x,z
x+1/2,-y+1/2,z+1/2
y,x,z
-z+1/2,-x+1/2,-y+1/2
x,-z,-y
z+1/2,x+1/2,-y+1/2
-x,z,-y
-z+1/2,x+1/2,y+1/2
-x,-z,y
z+1/2,-x+1/2,y+1/2
x,z,y
-y+1/2,-z+1/2,-x+1/2
-y+1/2,z+1/2,x+1/2
-z,-y,x
y+1/2,-z+1/2,x+1/2
z,y,x
y+1/2,z+1/2,-x+1/2
-z,y,-x
z,-y,-x

loop_
_atom_site_label
_atom_site_type_symbol
_atom_site_fract_x
_atom_site_fract_y
_atom_site_fract_z
_atom_site_occupancy
_atom_site_U_iso_or_equiv
O3 O-2 0.57528 0.92472 0.25 1 0.0
O4 O-2 0.05532 0.64097 0.05532 1 0.0
Si1 Si+4 0.48254 0.84699 0.31278 1 0.0
O1 O-2 0.62784 0.12784 0.25 1 0.0
O2 O-2 0.98528 0.7799 0.2201 1 0.0
